data_1523072
loop_
_publ_author_name
'Weir, S.T.'
'Vohra, Y.K.'
'Ruoff, A.L.'

_publ_section_title
;
 Phase transitions in Ga Sb to 110 GPa (1.1Mbar)
;
_journal_name_full 'Physical Review, Serie 3. B - Condensed Matter (18,1978-)'
_journal_page_first 4543
_journal_page_last 4546
_journal_volume 36
_journal_year 1987
_chemical_formula_sum 'Ga0.5 Sb0.5'
_chemical_name_systematic '(Ga Sb)0.5'
_space_group_IT_number 191
_symmetry_space_group_name_Hall '-P 6 2'
_symmetry_space_group_name_H-M 'P 6/m m m'
_cell_angle_alpha 90
_cell_angle_beta 90
_cell_angle_gamma 120
_cell_formula_units_Z 1
_cell_length_a 2.6981
_cell_length_b 2.6981
_cell_length_c 2.479
_cell_volume 15.629
_citation_journal_id_ASTM PRBMDO
_cod_data_source_file Weir_PRBMDO_1987_342.cif
_cod_data_source_block Ga0.5Sb0.5
_cod_original_cell_volume 15.62872
_cod_database_code 1523072

loop_
_symmetry_equiv_pos_as_xyz
x,y,z
x-y,x,z
-y,x-y,z
-x,-y,z
-x+y,-x,z
y,-x+y,z
-y,-x,-z
x-y,-y,-z
x,x-y,-z
y,x,-z
-x+y,y,-z
-x,-x+y,-z
-x,-y,-z
-x+y,-x,-z
y,-x+y,-z
x,y,-z
x-y,x,-z
-y,x-y,-z
y,x,z
-x+y,y,z
-x,-x+y,z
-y,-x,z
x-y,-y,z
x,x-y,z

loop_
_atom_site_label
_atom_site_type_symbol
_atom_site_fract_x
_atom_site_fract_y
_atom_site_fract_z
_atom_site_occupancy
_atom_site_U_iso_or_equiv
Ga1 Ga+3 0 0 0 0.5 0.0
Sb1 Sb-3 0 0 0 0.5 0.0
